data_7248741
loop_
_publ_author_name
'Christopher, Imogen L.'
'Liu, Xiaojiao'
'Lloyd, Hayleigh J.'
'Bull, Craig L.'
'Funnell, Nicholas P.'
'Portius, Peter'
'Michalchuk, Adam A. L.'
'Kennedy, Stuart R.'
'Pulham, Colin R.'
'Morrison, Carole A.'

_publ_section_title
;
 Tuning energetic properties through co-crystallisation - a high-pressure
 experimental and computational study of nitrotriazolone: 4,4'-bipyridine.
;
_journal_issue 23
_journal_name_full 'Physical chemistry chemical physics : PCCP'
_journal_page_first 16859
_journal_page_last 16870
_journal_paper_doi 10.1039/d4cp01595a
_journal_volume 26
_journal_year 2024
_chemical_formula_moiety '2(C2 H2 N4 O3), 2(C10 H8 N2)'
_chemical_formula_sum 'C24 H20 N12 O6'
_chemical_formula_weight 572.52
_space_group_crystal_system monoclinic
_space_group_IT_number 14
_space_group_name_Hall '-P 2yn'
_space_group_name_H-M_alt 'P 1 21/n 1'
_atom_sites_solution_hydrogens geom
_atom_sites_solution_primary dual
_audit_block_doi 10.5517/ccdc.csd.cc2bvmb5
_audit_creation_date 2022-05-03
_audit_creation_method
;
Olex2 1.3
(compiled 2020.11.12 svn.r5f609507 for OlexSys, GUI svn.r6408)
;
_audit_update_record
;
2022-05-04 deposited with the CCDC.	2024-05-23 downloaded from the CCDC.
;
_cell_angle_alpha 90
_cell_angle_beta 90.275(7)
_cell_angle_gamma 90
_cell_formula_units_Z 2
_cell_length_a 7.6153(11)
_cell_length_b 5.7099(4)
_cell_length_c 26.8265(19)
_cell_measurement_reflns_used 2997
_cell_measurement_temperature 296.1
_cell_measurement_theta_max 25.08
_cell_measurement_theta_min 3.65
_cell_volume 1166.5(2)
_computing_cell_refinement 'SAINT V8.40A (?, 2016)'
_computing_data_reduction 'SAINT V8.40A (?, 2016)'
_computing_molecular_graphics 'Olex2 1.3 (Dolomanov et al., 2009)'
_computing_publication_material 'Olex2 1.3 (Dolomanov et al., 2009)'
_computing_structure_refinement 'XL  (Sheldrick, 2008)'
_computing_structure_solution 'SHELXT 2014/5 (Sheldrick, 2014)'
_diffrn_ambient_temperature 296.1
_diffrn_measured_fraction_theta_full 0.355
_diffrn_measured_fraction_theta_max 0.290
_diffrn_measurement_device_type 'Bruker APEX-II CCD'
_diffrn_measurement_method '\f and \w scans'
_diffrn_radiation_type MoK\a
_diffrn_radiation_wavelength 0.71073
_diffrn_reflns_av_R_equivalents 0.0499
_diffrn_reflns_av_unetI/netI 0.0351
_diffrn_reflns_Laue_measured_fraction_full 0.355
_diffrn_reflns_Laue_measured_fraction_max 0.290
_diffrn_reflns_limit_h_max 3
_diffrn_reflns_limit_h_min -3
_diffrn_reflns_limit_k_max 6
_diffrn_reflns_limit_k_min -6
_diffrn_reflns_limit_l_max 33
_diffrn_reflns_limit_l_min -33
_diffrn_reflns_number 6348
_diffrn_reflns_point_group_measured_fraction_full 0.355
_diffrn_reflns_point_group_measured_fraction_max 0.290
_diffrn_reflns_theta_full 25.242
_diffrn_reflns_theta_max 27.895
_diffrn_reflns_theta_min 4.235
_diffrn_source_current 1.4
_diffrn_source_power 0.07
_diffrn_source_voltage 50.0
_diffrn_standards_number 0
_exptl_absorpt_coefficient_mu 0.123
_exptl_absorpt_correction_T_max 0.7456
_exptl_absorpt_correction_T_min 0.6189
_exptl_absorpt_correction_type multi-scan
_exptl_absorpt_process_details
;
SADABS-2016/2 (Bruker,2016/2) was used for absorption correction.
wR2(int) was 0.0872 before and 0.0475 after correction.
The Ratio of minimum to maximum transmission is 0.8301.
The \l/2 correction factor is Not present.
;
_exptl_crystal_colour 'clear colourless'
_exptl_crystal_colour_lustre clear
_exptl_crystal_colour_primary colourless
_exptl_crystal_density_diffrn 1.630
_exptl_crystal_description block
_exptl_crystal_F_000 592
_refine_diff_density_max 0.168
_refine_diff_density_min -0.165
_refine_diff_density_rms 0.043
_refine_ls_extinction_method none
_refine_ls_goodness_of_fit_ref 1.118
_refine_ls_hydrogen_treatment constr
_refine_ls_matrix_type full
_refine_ls_number_parameters 190
_refine_ls_number_reflns 813
_refine_ls_number_restraints 150
_refine_ls_restrained_S_all 1.025
_refine_ls_R_factor_all 0.0671
_refine_ls_R_factor_gt 0.0527
_refine_ls_shift/su_max 0.000
_refine_ls_shift/su_mean 0.000
_refine_ls_structure_factor_coef Fsqd
_refine_ls_weighting_details 'w=1/[\s^2^(Fo^2^)+(0.0716P)^2^+1.7831P] where P=(Fo^2^+2Fc^2^)/3'
_refine_ls_weighting_scheme calc
_refine_ls_wR_factor_gt 0.1371
_refine_ls_wR_factor_ref 0.1509
_reflns_Friedel_coverage 0.000
_reflns_number_gt 662
_reflns_number_total 813
_reflns_threshold_expression 'I > 2\s(I)'
_cod_data_source_file d4cp01595a2.cif
_cod_data_source_block 2car_p03_p
_cod_depositor_comments 'Adding full bibliography for 7248734--7248746.cif.'
_cod_database_code 7248741
_shelx_shelxl_version_number 2018/3
_shelx_space_group_comment
;
The symmetry employed for this shelxl refinement is uniquely defined
by the following loop, which should always be used as a source of
symmetry information in preference to the above space-group names.
They are only intended as comments.
;
_olex2_refinement_description
;
1. Fixed Uiso
 At 1.2 times of:
  All C(H) groups, All N(H) groups
2. Rigid bond restraints
 N3
 with sigma for 1-2 distances of 0.01 and sigma for 1-3 distances of 0.01
3. Rigid body (RIGU) restrains
 O3, C2, N2, N3, C1, N4, H3A, N1, O2, O1
 with sigma for 1-2 distances of 0.004 and sigma for 1-3 distances of 0.004
 N6, C8, C12, C9, H8, C11, H12, C10, H9, H11, C5, C6, C4, H6, C7, H4, N5, H7,
 H3, C3
 with sigma for 1-2 distances of 0.004 and sigma for 1-3 distances of 0.004
4.a Aromatic/amide H refined with riding coordinates:
 N2(H2), N3(H3A), C6(H6), C11(H11), C4(H4), C9(H9), C8(H8), C12(H12), C7(H7),
 C3(H3)
;
_olex2_submission_special_instructions 'No special instructions were received'

loop_
_space_group_symop_operation_xyz
'x, y, z'
'-x+1/2, y+1/2, -z+1/2'
'-x, -y, -z'
'x-1/2, -y-1/2, z-1/2'

loop_
_atom_site_label
_atom_site_type_symbol
_atom_site_fract_x
_atom_site_fract_y
_atom_site_fract_z
_atom_site_U_iso_or_equiv
_atom_site_adp_type
_atom_site_occupancy
_atom_site_site_symmetry_order
_atom_site_calc_flag
_atom_site_refinement_flags_posn
_atom_site_refinement_flags_adp
_atom_site_refinement_flags_occupancy
_atom_site_disorder_assembly
_atom_site_disorder_group
O3 O 0.5192(12) 0.2644(5) 0.37235(13) 0.053(5) Uani 1 1 d . . . . .
O2 O 0.1725(12) 1.0062(6) 0.39000(13) 0.064(6) Uani 1 1 d . . . . .
N4 N 0.3942(14) 0.7217(6) 0.29544(14) 0.050(6) Uani 1 1 d . . . . .
N2 N 0.3648(13) 0.6193(6) 0.37456(14) 0.032(5) Uani 1 1 d . . . . .
H2 H 0.332437 0.627572 0.405173 0.039 Uiso 1 1 calc R U . . .
N6 N 0.1099(14) 0.2170(6) 0.72005(14) 0.041(5) Uani 1 1 d . . . . .
O1 O 0.2029(13) 1.1143(5) 0.31265(14) 0.074(5) Uani 1 1 d . . . . .
N1 N 0.2295(14) 0.9805(6) 0.34735(15) 0.029(5) Uani 1 1 d . . . . .
N5 N 0.2655(14) 0.5568(7) 0.46999(14) 0.046(7) Uani 1 1 d . . . . .
N3 N 0.4726(14) 0.5138(6) 0.30417(14) 0.054(6) Uani 1 1 d . . . . .
H3A H 0.524815 0.434219 0.281416 0.065 Uiso 1 1 calc R U . . .
C10 C 0.1693(16) 0.3507(7) 0.62119(16) 0.035(6) Uani 1 1 d . . . . .
C5 C 0.2008(17) 0.4231(7) 0.56825(17) 0.059(7) Uani 1 1 d . . . . .
C6 C 0.1464(18) 0.6376(7) 0.54997(18) 0.050(7) Uani 1 1 d . . . . .
H6 H 0.087376 0.742044 0.570537 0.060 Uiso 1 1 calc R U . . .
C11 C 0.2318(17) 0.1413(8) 0.63966(18) 0.044(7) Uani 1 1 d . . . . .
H11 H 0.293176 0.039848 0.618960 0.052 Uiso 1 1 calc R U . . .
C1 C 0.3319(16) 0.7750(7) 0.33879(17) 0.036(5) Uani 1 1 d . . . . .
C4 C 0.2900(18) 0.2783(8) 0.53598(17) 0.061(8) Uani 1 1 d . . . . .
H4 H 0.331096 0.133371 0.546711 0.073 Uiso 1 1 calc R U . . .
C9 C 0.0747(17) 0.4920(7) 0.65325(17) 0.030(7) Uani 1 1 d . . . . .
H9 H 0.029821 0.634421 0.642226 0.036 Uiso 1 1 calc R U . . .
C8 C 0.0471(18) 0.4192(8) 0.70219(18) 0.047(7) Uani 1 1 d . . . . .
H8 H -0.017556 0.515174 0.723268 0.056 Uiso 1 1 calc R U . . .
C2 C 0.4612(17) 0.4416(7) 0.35284(17) 0.034(6) Uani 1 1 d . . . . .
C12 C 0.2034(17) 0.0821(7) 0.68876(18) 0.042(7) Uani 1 1 d . . . . .
H12 H 0.250896 -0.056968 0.700798 0.050 Uiso 1 1 calc R U . . .
C7 C 0.1800(18) 0.6956(8) 0.50121(17) 0.048(8) Uani 1 1 d . . . . .
H7 H 0.140803 0.839814 0.489508 0.058 Uiso 1 1 calc R U . . .
C3 C 0.3176(18) 0.3512(8) 0.48729(19) 0.036(8) Uani 1 1 d . . . . .
H3 H 0.375850 0.250325 0.465736 0.043 Uiso 1 1 calc R U . . .

loop_
_atom_site_aniso_label
_atom_site_aniso_U_11
_atom_site_aniso_U_22
_atom_site_aniso_U_33
_atom_site_aniso_U_23
_atom_site_aniso_U_13
_atom_site_aniso_U_12
O3 0.089(16) 0.0278(16) 0.0426(19) 0.0022(13) 0.003(4) 0.007(3)
O2 0.110(17) 0.0405(19) 0.0411(19) -0.0067(15) 0.026(5) 0.013(3)
N4 0.094(17) 0.0284(19) 0.0278(19) -0.0002(14) 0.021(5) 0.003(3)
N2 0.042(16) 0.0323(19) 0.0229(18) -0.0006(14) 0.014(4) 0.004(3)
N6 0.063(17) 0.033(2) 0.0273(19) 0.0032(15) 0.014(5) -0.004(3)
O1 0.146(17) 0.0324(18) 0.0426(19) 0.0075(14) 0.004(4) 0.008(3)
N1 0.025(15) 0.0278(19) 0.034(2) -0.0017(15) 0.002(5) 0.002(3)
N5 0.07(2) 0.043(2) 0.0239(19) 0.0019(16) 0.009(6) 0.004(4)
N3 0.108(17) 0.0276(19) 0.0278(19) -0.0066(14) 0.020(5) 0.001(3)
C10 0.058(19) 0.024(2) 0.025(2) -0.0006(15) 0.008(5) -0.004(4)
C5 0.13(2) 0.025(2) 0.026(2) -0.0028(16) 0.017(6) -0.004(4)
C6 0.09(2) 0.028(2) 0.028(2) -0.0029(17) 0.013(6) -0.004(4)
C11 0.07(2) 0.027(2) 0.030(2) -0.0007(16) 0.012(6) -0.002(4)
C1 0.056(17) 0.025(2) 0.026(2) 0.0010(16) 0.003(5) 0.001(4)
C4 0.12(2) 0.030(2) 0.029(2) -0.0013(18) 0.016(6) 0.004(4)
C9 0.03(2) 0.028(2) 0.028(2) 0.0023(17) 0.008(6) 0.005(4)
C8 0.08(2) 0.034(2) 0.031(2) 0.0004(18) 0.018(6) 0.007(4)
C2 0.045(17) 0.028(2) 0.028(2) -0.0034(16) 0.004(5) -0.006(4)
C12 0.07(2) 0.026(2) 0.032(2) 0.0068(17) 0.008(6) 0.005(4)
C7 0.09(2) 0.031(2) 0.028(2) 0.0030(18) 0.001(7) -0.004(4)
C3 0.03(2) 0.044(3) 0.028(2) -0.0052(19) 0.007(6) 0.000(4)

loop_
_atom_type_symbol
_atom_type_description
_atom_type_scat_dispersion_real
_atom_type_scat_dispersion_imag
_atom_type_scat_source
C C 0.0033 0.0016 'International Tables Vol C Tables 4.2.6.8 and 6.1.1.4'
H H 0.0000 0.0000 'International Tables Vol C Tables 4.2.6.8 and 6.1.1.4'
N N 0.0061 0.0033 'International Tables Vol C Tables 4.2.6.8 and 6.1.1.4'
O O 0.0106 0.0060 'International Tables Vol C Tables 4.2.6.8 and 6.1.1.4'

loop_
_geom_angle_atom_site_label_1
_geom_angle_atom_site_label_2
_geom_angle_atom_site_label_3
_geom_angle
_geom_angle_site_symmetry_1
_geom_angle_site_symmetry_3
_geom_angle_publ_flag
C1 N4 N3 102.4(4) . . ?
C1 N2 H2 126.7 . . ?
C1 N2 C2 106.6(4) . . ?
C2 N2 H2 126.7 . . ?
C8 N6 C12 117.4(4) . . ?
O2 N1 C1 116.2(5) . . ?
O1 N1 O2 125.1(6) . . ?
O1 N1 C1 118.7(4) . . ?
C3 N5 C7 117.2(4) . . ?
N4 N3 H3A 123.2 . . ?
N4 N3 C2 113.6(5) . . ?
C2 N3 H3A 123.2 . . ?
C11 C10 C5 121.6(5) . . ?
C11 C10 C9 117.5(4) . . ?
C9 C10 C5 120.9(6) . . ?
C6 C5 C10 122.1(5) . . ?
C4 C5 C10 120.7(6) . . ?
C4 C5 C6 117.1(4) . . ?
C5 C6 H6 120.2 . . ?
C7 C6 C5 119.7(6) . . ?
C7 C6 H6 120.2 . . ?
C10 C11 H11 120.0 . . ?
C10 C11 C12 120.1(6) . . ?
C12 C11 H11 120.0 . . ?
N4 C1 N2 115.0(6) . . ?
N4 C1 N1 122.7(5) . . ?
N2 C1 N1 122.3(4) . . ?
C5 C4 H4 120.4 . . ?
C5 C4 C3 119.3(6) . . ?
C3 C4 H4 120.4 . . ?
C10 C9 H9 120.2 . . ?
C10 C9 C8 119.5(6) . . ?
C8 C9 H9 120.2 . . ?
N6 C8 C9 122.6(6) . . ?
N6 C8 H8 118.7 . . ?
C9 C8 H8 118.7 . . ?
O3 C2 N2 128.3(4) . . ?
O3 C2 N3 129.2(6) . . ?
N3 C2 N2 102.5(5) . . ?
N6 C12 C11 122.8(6) . . ?
N6 C12 H12 118.6 . . ?
C11 C12 H12 118.6 . . ?
N5 C7 C6 123.4(6) . . ?
N5 C7 H7 118.3 . . ?
C6 C7 H7 118.3 . . ?
N5 C3 C4 123.3(6) . . ?
N5 C3 H3 118.3 . . ?
C4 C3 H3 118.3 . . ?

loop_
_geom_bond_atom_site_label_1
_geom_bond_atom_site_label_2
_geom_bond_distance
_geom_bond_site_symmetry_2
_geom_bond_publ_flag
O3 C2 1.221(8) . ?
O2 N1 1.234(5) . ?
N4 N3 1.349(8) . ?
N4 C1 1.294(6) . ?
N2 H2 0.8600 . ?
N2 C1 1.331(7) . ?
N2 C2 1.383(9) . ?
N6 C8 1.337(9) . ?
N6 C12 1.346(9) . ?
O1 N1 1.221(6) . ?
N1 C1 1.428(10) . ?
N5 C7 1.326(8) . ?
N5 C3 1.323(9) . ?
N3 H3A 0.8600 . ?
N3 C2 1.373(6) . ?
C10 C5 1.499(5) . ?
C10 C11 1.378(9) . ?
C10 C9 1.384(8) . ?
C5 C6 1.382(9) . ?
C5 C4 1.379(9) . ?
C6 H6 0.9300 . ?
C6 C7 1.375(6) . ?
C11 H11 0.9300 . ?
C11 C12 1.378(6) . ?
C4 H4 0.9300 . ?
C4 C3 1.388(6) . ?
C9 H9 0.9300 . ?
C9 C8 1.394(5) . ?
C8 H8 0.9300 . ?
C12 H12 0.9300 . ?
C7 H7 0.9300 . ?
C3 H3 0.9300 . ?

loop_
_geom_torsion_atom_site_label_1
_geom_torsion_atom_site_label_2
_geom_torsion_atom_site_label_3
_geom_torsion_atom_site_label_4
_geom_torsion
_geom_torsion_site_symmetry_1
_geom_torsion_site_symmetry_2
_geom_torsion_site_symmetry_3
_geom_torsion_site_symmetry_4
_geom_torsion_publ_flag
O2 N1 C1 N4 177.3(10) . . . . ?
O2 N1 C1 N2 0.0(15) . . . . ?
N4 N3 C2 O3 -179.5(11) . . . . ?
N4 N3 C2 N2 1.3(12) . . . . ?
O1 N1 C1 N4 -1.8(15) . . . . ?
O1 N1 C1 N2 -179.1(10) . . . . ?
N3 N4 C1 N2 0.3(12) . . . . ?
N3 N4 C1 N1 -177.2(9) . . . . ?
C10 C5 C6 C7 179.5(12) . . . . ?
C10 C5 C4 C3 -179.7(12) . . . . ?
C10 C11 C12 N6 2.6(18) . . . . ?
C10 C9 C8 N6 0.5(18) . . . . ?
C5 C10 C11 C12 178.8(12) . . . . ?
C5 C10 C9 C8 179.7(11) . . . . ?
C5 C6 C7 N5 -1(2) . . . . ?
C5 C4 C3 N5 1.3(19) . . . . ?
C6 C5 C4 C3 -1.2(18) . . . . ?
C11 C10 C5 C6 -176.7(11) . . . . ?
C11 C10 C5 C4 1.7(18) . . . . ?
C11 C10 C9 C8 0.3(16) . . . . ?
C1 N4 N3 C2 -1.0(12) . . . . ?
C1 N2 C2 O3 179.8(11) . . . . ?
C1 N2 C2 N3 -1.0(11) . . . . ?
C4 C5 C6 C7 1.0(18) . . . . ?
C9 C10 C5 C6 3.8(18) . . . . ?
C9 C10 C5 C4 -177.8(11) . . . . ?
C9 C10 C11 C12 -1.8(17) . . . . ?
C8 N6 C12 C11 -1.8(17) . . . . ?
C2 N2 C1 N4 0.4(13) . . . . ?
C2 N2 C1 N1 178.0(10) . . . . ?
C12 N6 C8 C9 0.2(16) . . . . ?
C7 N5 C3 C4 -1.2(18) . . . . ?
C3 N5 C7 C6 1.0(18) . . . . ?
